data_4336881
loop_
_publ_author_name
'Todd J. J. Whitehorne'
'Frank Schaper'

_publ_section_title
;
 Square-Planar Cu(II) Diketiminate Complexes in Lactide Polymerization
;
_journal_name_full 'Inorganic Chemistry'
_journal_page_first 13612
_journal_page_last 13622
_journal_paper_doi 10.1021/ic402133c
_journal_volume 52
_journal_year 2013
_chemical_compound_source 'Synthesized by the authors. See text'
_chemical_formula_moiety 'C38 H42 Cu N4'
_chemical_formula_sum 'C38 H42 Cu N4'
_chemical_formula_weight 618.29
_chemical_name_systematic
;
 ?
;
_space_group_crystal_system triclinic
_space_group_IT_number 2
_space_group_name_Hall '-P 1'
_space_group_name_H-M_alt 'P -1'
_symmetry_space_group_name_Hall '-P 1'
_symmetry_space_group_name_H-M 'P -1'
_atom_sites_solution_hydrogens geom
_atom_sites_solution_primary direct
_atom_sites_solution_secondary difmap
_audit_creation_method SHELXL-2013
_cell_angle_alpha 93.248(3)
_cell_angle_beta 103.821(3)
_cell_angle_gamma 92.335(3)
_cell_formula_units_Z 2
_cell_length_a 9.5454(6)
_cell_length_b 11.3169(7)
_cell_length_c 15.0776(10)
_cell_measurement_reflns_used 9969
_cell_measurement_temperature 100
_cell_measurement_theta_max 69.24
_cell_measurement_theta_min 3.03
_cell_volume 1576.57(18)
_computing_cell_refinement 'SAINT V7.68A(Bruker AXS, 2009)'
_computing_data_collection 'APEX2  (Bruker AXS, 2009)'
_computing_data_reduction 'SAINT V7.68A(Bruker AXS, 2009)'
_computing_molecular_graphics 'SHELXTL  (Bruker AXS, 2003)'
_computing_publication_material 'UdMX (Maris, 2004)'
_computing_structure_refinement 'SHELXL97 (Sheldrick, 2008)'
_computing_structure_solution 'SHELXS97 (Sheldrick, 2008)'
_diffrn_ambient_temperature 100
_diffrn_detector_area_resol_mean 8.3
_diffrn_measured_fraction_theta_full 0.991
_diffrn_measured_fraction_theta_max 0.983
_diffrn_measurement_device_type 'Bruker APEX II'
_diffrn_measurement_method \w
_diffrn_radiation_monochromator 'Quazar MX'
_diffrn_radiation_source 'Incoatec I\muS Microsource '
_diffrn_radiation_type CuK\a
_diffrn_radiation_wavelength 1.54178
_diffrn_reflns_av_R_equivalents 0.043
_diffrn_reflns_av_unetI/netI 0.0281
_diffrn_reflns_Laue_measured_fraction_full 0.991
_diffrn_reflns_Laue_measured_fraction_max 0.983
_diffrn_reflns_limit_h_max 9
_diffrn_reflns_limit_h_min -11
_diffrn_reflns_limit_k_max 13
_diffrn_reflns_limit_k_min -13
_diffrn_reflns_limit_l_max 18
_diffrn_reflns_limit_l_min -18
_diffrn_reflns_number 35571
_diffrn_reflns_point_group_measured_fraction_full 0.991
_diffrn_reflns_point_group_measured_fraction_max 0.983
_diffrn_reflns_theta_full 67.679
_diffrn_reflns_theta_max 69.646
_diffrn_reflns_theta_min 3.025
_exptl_absorpt_coefficient_mu 1.219
_exptl_absorpt_correction_T_max 0.7533
_exptl_absorpt_correction_T_min 0.5985
_exptl_absorpt_correction_type multi-scan
_exptl_absorpt_process_details 'Sadabs (Sheldrick, 2008)'
_exptl_crystal_colour purple
_exptl_crystal_density_diffrn 1.302
_exptl_crystal_description block
_exptl_crystal_F_000 654
_exptl_crystal_size_max 0.13
_exptl_crystal_size_mid 0.13
_exptl_crystal_size_min 0.13
_refine_ls_extinction_method none
_refine_ls_goodness_of_fit_ref 1.058
_refine_ls_hydrogen_treatment constr
_refine_ls_matrix_type full
_refine_ls_number_parameters 392
_refine_ls_number_reflns 5844
_refine_ls_number_restraints 0
_refine_ls_restrained_S_all 1.058
_refine_ls_R_factor_all 0.0376
_refine_ls_R_factor_gt 0.0366
_refine_ls_shift/su_max 0.001
_refine_ls_shift/su_mean 0.000
_refine_ls_structure_factor_coef Fsqd
_refine_ls_weighting_details
;
 w=1/[\s^2^(Fo^2^)+(0.0580P)^2^+1.0037P]
 where P=(Fo^2^+2Fc^2^)/3
;
_refine_ls_weighting_scheme calc
_refine_ls_wR_factor_gt 0.1013
_refine_ls_wR_factor_ref 0.1022
_reflns_Friedel_coverage 0.000
_reflns_number_gt 5613
_reflns_number_total 5844
_cod_data_source_file ic402133c_si_002_4.cif
_cod_data_source_block TODD44
_cod_database_code 4336881
_shelx_space_group_comment
;
The symmetry employed for this shelxl refinement is uniquely defined
by the following loop, which should always be used as a source of
symmetry information in preference to the above space-group names.
They are only intended as comments.
;

loop_
_space_group_symop_operation_xyz
'x, y, z'
'-x, -y, -z'

loop_
_atom_site_label
_atom_site_type_symbol
_atom_site_fract_x
_atom_site_fract_y
_atom_site_fract_z
_atom_site_U_iso_or_equiv
_atom_site_adp_type
_atom_site_occupancy
_atom_site_site_symmetry_order
_atom_site_calc_flag
_atom_site_refinement_flags_posn
_atom_site_refinement_flags_adp
Cu1 Cu 0.61998(2) 0.65803(2) 0.73633(2) 0.01587(10) Uani 1 1 d . .
N1 N 0.48033(15) 0.59187(12) 0.79840(9) 0.0174(3) Uani 1 1 d . .
N2 N 0.69163(15) 0.79166(12) 0.82834(10) 0.0180(3) Uani 1 1 d . .
N3 N 0.51382(14) 0.66281(12) 0.60712(9) 0.0162(3) Uani 1 1 d . .
N4 N 0.79833(15) 0.60728(12) 0.70894(10) 0.0177(3) Uani 1 1 d . .
C1 C 0.37555(18) 0.49752(14) 0.74999(11) 0.0187(3) Uani 1 1 d . .
H1A H 0.3692 0.4996 0.6849 0.022 Uiso 1 1 calc R U
H1B H 0.2815 0.5148 0.7597 0.022 Uiso 1 1 calc R U
C2 C 0.40772(18) 0.37261(15) 0.77732(11) 0.0180(3) Uani 1 1 d . .
C3 C 0.29367(19) 0.28695(15) 0.76066(12) 0.0226(4) Uani 1 1 d . .
H3 H 0.1997 0.3089 0.7379 0.027 Uiso 1 1 calc R U
C4 C 0.3184(2) 0.16974(16) 0.77748(13) 0.0274(4) Uani 1 1 d . .
H4 H 0.2414 0.1134 0.7655 0.033 Uiso 1 1 calc R U
C5 C 0.4581(2) 0.13627(16) 0.81226(13) 0.0272(4) Uani 1 1 d . .
H5 H 0.4751 0.0575 0.8233 0.033 Uiso 1 1 calc R U
C6 C 0.5721(2) 0.22087(17) 0.83041(13) 0.0256(4) Uani 1 1 d . .
H6 H 0.6657 0.1988 0.8544 0.031 Uiso 1 1 calc R U
C7 C 0.54736(19) 0.33886(15) 0.81292(12) 0.0212(3) Uani 1 1 d . .
H7 H 0.6245 0.3951 0.8251 0.025 Uiso 1 1 calc R U
C8 C 0.47578(17) 0.62758(14) 0.88327(11) 0.0177(3) Uani 1 1 d . .
C9 C 0.56260(18) 0.72182(15) 0.93553(11) 0.0195(3) Uani 1 1 d . .
H9 H 0.5587 0.7312 0.9966 0.023 Uiso 1 1 calc R U
C10 C 0.65501(18) 0.80410(14) 0.90731(12) 0.0188(3) Uani 1 1 d . .
C11 C 0.7058(2) 0.91281(16) 0.97319(13) 0.0250(4) Uani 1 1 d . .
H11A H 0.8051 0.9338 0.9754 0.038 Uiso 1 1 calc R U
H11B H 0.6967 0.8955 1.0332 0.038 Uiso 1 1 calc R U
H11C H 0.6477 0.9777 0.9525 0.038 Uiso 1 1 calc R U
C12 C 0.77164(18) 0.88856(15) 0.79735(12) 0.0210(3) Uani 1 1 d . .
H12A H 0.7612 0.9614 0.8317 0.025 Uiso 1 1 calc R U
H12B H 0.7269 0.8980 0.7334 0.025 Uiso 1 1 calc R U
C13 C 0.93146(18) 0.87296(14) 0.80681(12) 0.0186(3) Uani 1 1 d . .
C14 C 1.02608(19) 0.84967(15) 0.88922(12) 0.0218(4) Uani 1 1 d . .
H14 H 0.9913 0.8426 0.9414 0.026 Uiso 1 1 calc R U
C15 C 1.1717(2) 0.83695(15) 0.89397(14) 0.0269(4) Uani 1 1 d . .
H15 H 1.2333 0.8202 0.9491 0.032 Uiso 1 1 calc R U
C16 C 1.2261(2) 0.84900(16) 0.81753(15) 0.0299(4) Uani 1 1 d . .
H16 H 1.3237 0.8407 0.8211 0.036 Uiso 1 1 calc R U
C17 C 1.1339(2) 0.87356(16) 0.73585(14) 0.0295(4) Uani 1 1 d . .
H17 H 1.1697 0.8829 0.6843 0.035 Uiso 1 1 calc R U
C18 C 0.9879(2) 0.88431(15) 0.73066(12) 0.0236(4) Uani 1 1 d . .
H18 H 0.9266 0.8994 0.6751 0.028 Uiso 1 1 calc R U
C19 C 0.36604(19) 0.56947(15) 0.92708(12) 0.0222(4) Uani 1 1 d . .
H19A H 0.2705 0.5871 0.8949 0.033 Uiso 1 1 calc R U
H19B H 0.3833 0.5992 0.9899 0.033 Uiso 1 1 calc R U
H19C H 0.3747 0.4852 0.9243 0.033 Uiso 1 1 calc R U
C20 C 0.35885(17) 0.68436(15) 0.58674(12) 0.0186(3) Uani 1 1 d . .
H20A H 0.3235 0.6700 0.6406 0.022 Uiso 1 1 calc R U
H20B H 0.3083 0.6273 0.5380 0.022 Uiso 1 1 calc R U
C21 C 0.32099(18) 0.80773(15) 0.55844(11) 0.0184(3) Uani 1 1 d . .
C22 C 0.18977(19) 0.82365(16) 0.49673(12) 0.0233(4) Uani 1 1 d . .
H22 H 0.1289 0.7581 0.4707 0.028 Uiso 1 1 calc R U
C23 C 0.1494(2) 0.93674(18) 0.47381(13) 0.0295(4) Uani 1 1 d . .
H23 H 0.0615 0.9465 0.4328 0.035 Uiso 1 1 calc R U
C24 C 0.2393(2) 1.03480(17) 0.51173(14) 0.0310(4) Uani 1 1 d . .
H24 H 0.2122 1.1104 0.4963 0.037 Uiso 1 1 calc R U
C25 C 0.3697(2) 1.01974(17) 0.57272(14) 0.0288(4) Uani 1 1 d . .
H25 H 0.4305 1.0855 0.5983 0.035 Uiso 1 1 calc R U
C26 C 0.41022(19) 0.90716(16) 0.59596(13) 0.0234(4) Uani 1 1 d . .
H26 H 0.4981 0.8981 0.6371 0.028 Uiso 1 1 calc R U
C27 C 0.57607(18) 0.65210(14) 0.53746(11) 0.0171(3) Uani 1 1 d . .
C28 C 0.72291(18) 0.62977(14) 0.54744(11) 0.0184(3) Uani 1 1 d . .
H28 H 0.7555 0.6298 0.4940 0.022 Uiso 1 1 calc R U
C29 C 0.82704(18) 0.60742(14) 0.62715(12) 0.0179(3) Uani 1 1 d . .
C30 C 0.91233(18) 0.58133(15) 0.78807(12) 0.0197(3) Uani 1 1 d . .
H30A H 0.8918 0.6194 0.8425 0.024 Uiso 1 1 calc R U
H30B H 1.0030 0.6171 0.7813 0.024 Uiso 1 1 calc R U
C31 C 0.93280(17) 0.45079(15) 0.80361(12) 0.0181(3) Uani 1 1 d . .
C32 C 0.87198(18) 0.35847(15) 0.73930(12) 0.0208(3) Uani 1 1 d . .
H32 H 0.8136 0.3752 0.6831 0.025 Uiso 1 1 calc R U
C33 C 0.89785(19) 0.24099(15) 0.75844(13) 0.0234(4) Uani 1 1 d . .
H33 H 0.8562 0.1800 0.7151 0.028 Uiso 1 1 calc R U
C34 C 0.98501(19) 0.21481(16) 0.84141(13) 0.0247(4) Uani 1 1 d . .
H34 H 1.0026 0.1365 0.8538 0.030 Uiso 1 1 calc R U
C35 C 1.04618(19) 0.30631(16) 0.90607(12) 0.0244(4) Uani 1 1 d . .
H35 H 1.1053 0.2893 0.9619 0.029 Uiso 1 1 calc R U
C36 C 1.01922(18) 0.42266(15) 0.88751(12) 0.0203(3) Uani 1 1 d . .
H36 H 1.0593 0.4832 0.9317 0.024 Uiso 1 1 calc R U
C37 C 0.97664(19) 0.58377(16) 0.61534(13) 0.0238(4) Uani 1 1 d . .
H37A H 1.0444 0.6449 0.6490 0.036 Uiso 1 1 calc R U
H37B H 0.9765 0.5831 0.5516 0.036 Uiso 1 1 calc R U
H37C H 1.0039 0.5083 0.6379 0.036 Uiso 1 1 calc R U
C38 C 0.48920(19) 0.66099(15) 0.44040(11) 0.0205(3) Uani 1 1 d . .
H38A H 0.4271 0.5907 0.4211 0.031 Uiso 1 1 calc R U
H38B H 0.5536 0.6689 0.4007 0.031 Uiso 1 1 calc R U
H38C H 0.4317 0.7290 0.4377 0.031 Uiso 1 1 calc R U

loop_
_atom_site_aniso_label
_atom_site_aniso_U_11
_atom_site_aniso_U_22
_atom_site_aniso_U_33
_atom_site_aniso_U_23
_atom_site_aniso_U_13
_atom_site_aniso_U_12
Cu1 0.01508(14) 0.01831(15) 0.01513(15) 0.00063(10) 0.00555(10) 0.00102(9)
N1 0.0180(7) 0.0172(7) 0.0177(7) 0.0018(5) 0.0054(5) 0.0009(5)
N2 0.0178(7) 0.0169(7) 0.0201(7) 0.0014(5) 0.0062(6) -0.0004(5)
N3 0.0152(7) 0.0167(6) 0.0174(7) 0.0028(5) 0.0046(5) 0.0024(5)
N4 0.0179(7) 0.0164(6) 0.0185(7) 0.0000(5) 0.0037(5) 0.0017(5)
C1 0.0182(8) 0.0198(8) 0.0180(8) 0.0016(6) 0.0044(6) -0.0002(6)
C2 0.0216(8) 0.0196(8) 0.0153(8) 0.0007(6) 0.0091(6) 0.0010(6)
C3 0.0199(8) 0.0228(9) 0.0260(9) 0.0007(7) 0.0074(7) 0.0000(7)
C4 0.0301(10) 0.0211(9) 0.0329(10) 0.0006(7) 0.0123(8) -0.0036(7)
C5 0.0378(10) 0.0192(8) 0.0287(10) 0.0038(7) 0.0148(8) 0.0057(7)
C6 0.0267(9) 0.0282(9) 0.0250(9) 0.0055(7) 0.0101(7) 0.0085(7)
C7 0.0203(8) 0.0237(8) 0.0212(8) 0.0028(7) 0.0082(7) -0.0005(7)
C8 0.0171(8) 0.0189(8) 0.0186(8) 0.0046(6) 0.0061(6) 0.0045(6)
C9 0.0211(8) 0.0231(8) 0.0158(8) -0.0002(6) 0.0072(7) 0.0027(7)
C10 0.0170(8) 0.0180(8) 0.0207(8) -0.0006(6) 0.0033(6) 0.0033(6)
C11 0.0263(9) 0.0228(9) 0.0255(9) -0.0044(7) 0.0067(7) 0.0009(7)
C12 0.0196(8) 0.0184(8) 0.0252(9) 0.0045(7) 0.0051(7) 0.0000(6)
C13 0.0205(8) 0.0131(7) 0.0226(8) 0.0003(6) 0.0065(7) -0.0019(6)
C14 0.0251(9) 0.0189(8) 0.0210(9) 0.0001(6) 0.0055(7) 0.0001(7)
C15 0.0233(9) 0.0188(8) 0.0338(10) -0.0028(7) -0.0012(8) 0.0007(7)
C16 0.0205(9) 0.0191(8) 0.0514(12) -0.0030(8) 0.0131(8) -0.0013(7)
C17 0.0349(10) 0.0214(9) 0.0384(11) -0.0012(8) 0.0224(9) -0.0018(8)
C18 0.0288(9) 0.0199(8) 0.0228(9) 0.0018(7) 0.0077(7) -0.0008(7)
C19 0.0230(9) 0.0236(9) 0.0226(9) 0.0021(7) 0.0108(7) 0.0014(7)
C20 0.0151(8) 0.0206(8) 0.0207(8) 0.0040(6) 0.0050(6) 0.0015(6)
C21 0.0191(8) 0.0212(8) 0.0181(8) 0.0037(6) 0.0099(6) 0.0044(6)
C22 0.0231(9) 0.0267(9) 0.0211(9) 0.0028(7) 0.0063(7) 0.0047(7)
C23 0.0311(10) 0.0332(10) 0.0256(9) 0.0076(8) 0.0062(8) 0.0144(8)
C24 0.0429(11) 0.0233(9) 0.0320(10) 0.0081(8) 0.0161(9) 0.0139(8)
C25 0.0336(10) 0.0221(9) 0.0339(10) 0.0009(7) 0.0149(8) 0.0005(7)
C26 0.0209(8) 0.0238(9) 0.0267(9) 0.0028(7) 0.0076(7) 0.0022(7)
C27 0.0214(8) 0.0123(7) 0.0180(8) 0.0010(6) 0.0058(6) 0.0007(6)
C28 0.0214(8) 0.0182(8) 0.0183(8) 0.0006(6) 0.0103(7) 0.0020(6)
C29 0.0184(8) 0.0135(7) 0.0230(8) -0.0013(6) 0.0081(7) 0.0005(6)
C30 0.0175(8) 0.0192(8) 0.0213(8) -0.0012(6) 0.0030(7) 0.0025(6)
C31 0.0140(7) 0.0209(8) 0.0211(8) 0.0014(6) 0.0077(6) 0.0021(6)
C32 0.0176(8) 0.0228(8) 0.0213(8) 0.0010(7) 0.0033(6) 0.0018(6)
C33 0.0220(8) 0.0202(8) 0.0291(9) -0.0019(7) 0.0090(7) 0.0000(7)
C34 0.0245(9) 0.0202(8) 0.0325(10) 0.0071(7) 0.0114(8) 0.0033(7)
C35 0.0214(9) 0.0303(9) 0.0226(9) 0.0091(7) 0.0059(7) 0.0027(7)
C36 0.0182(8) 0.0240(8) 0.0198(8) -0.0003(7) 0.0073(7) -0.0013(6)
C37 0.0202(9) 0.0251(9) 0.0278(9) -0.0019(7) 0.0098(7) 0.0024(7)
C38 0.0238(8) 0.0200(8) 0.0179(8) 0.0008(6) 0.0054(7) 0.0027(6)

loop_
_atom_type_symbol
_atom_type_description
_atom_type_scat_dispersion_real
_atom_type_scat_dispersion_imag
_atom_type_scat_source
C C 0.0181 0.0091 'International Tables Vol C Tables 4.2.6.8 and 6.1.1.4'
H H 0.0000 0.0000 'International Tables Vol C Tables 4.2.6.8 and 6.1.1.4'
N N 0.0311 0.0180 'International Tables Vol C Tables 4.2.6.8 and 6.1.1.4'
Cu Cu -1.9646 0.5888 'International Tables Vol C Tables 4.2.6.8 and 6.1.1.4'

loop_
_geom_angle_atom_site_label_1
_geom_angle_atom_site_label_2
_geom_angle_atom_site_label_3
_geom_angle
_geom_angle_publ_flag
N4 CU1 N1 135.41(6) y
N4 CU1 N3 95.21(6) y
N1 CU1 N3 105.36(6) y
N4 CU1 N2 101.74(6) y
N1 CU1 N2 95.58(6) y
N3 CU1 N2 128.65(6) y
C8 N1 C1 117.96(14) y
C8 N1 CU1 123.24(11) y
C1 N1 CU1 118.80(10) y
C10 N2 C12 120.45(14) y
C10 N2 CU1 123.80(11) y
C12 N2 CU1 115.07(11) y
C27 N3 C20 117.93(14) y
C27 N3 CU1 123.43(11) y
C20 N3 CU1 118.58(10) y
C29 N4 C30 119.29(14) y
C29 N4 CU1 124.73(11) y
C30 N4 CU1 115.56(11) y
N1 C1 C2 116.01(13) y
N1 C1 H1A 108.3 ?
C2 C1 H1A 108.3 ?
N1 C1 H1B 108.3 ?
C2 C1 H1B 108.3 ?
H1A C1 H1B 107.4 ?
C7 C2 C3 118.89(16) y
C7 C2 C1 122.48(15) y
C3 C2 C1 118.51(15) y
C4 C3 C2 120.90(17) y
C4 C3 H3 119.6 ?
C2 C3 H3 119.6 ?
C3 C4 C5 120.02(17) y
C3 C4 H4 120.0 ?
C5 C4 H4 120.0 ?
C6 C5 C4 119.63(17) y
C6 C5 H5 120.2 ?
C4 C5 H5 120.2 ?
C5 C6 C7 120.39(17) y
C5 C6 H6 119.8 ?
C7 C6 H6 119.8 ?
C2 C7 C6 120.17(16) y
C2 C7 H7 119.9 ?
C6 C7 H7 119.9 ?
N1 C8 C9 124.27(15) y
N1 C8 C19 119.79(15) y
C9 C8 C19 115.86(15) y
C8 C9 C10 128.21(16) y
C8 C9 H9 115.9 ?
C10 C9 H9 115.9 ?
N2 C10 C9 123.32(15) y
N2 C10 C11 121.66(15) y
C9 C10 C11 114.97(15) y
C10 C11 H11A 109.5 ?
C10 C11 H11B 109.5 ?
H11A C11 H11B 109.5 ?
C10 C11 H11C 109.5 ?
H11A C11 H11C 109.5 ?
H11B C11 H11C 109.5 ?
N2 C12 C13 115.85(13) y
N2 C12 H12A 108.3 ?
C13 C12 H12A 108.3 ?
N2 C12 H12B 108.3 ?
C13 C12 H12B 108.3 ?
H12A C12 H12B 107.4 ?
C18 C13 C14 118.00(16) y
C18 C13 C12 118.92(15) y
C14 C13 C12 123.08(15) y
C15 C14 C13 120.56(17) y
C15 C14 H14 119.7 ?
C13 C14 H14 119.7 ?
C16 C15 C14 120.62(18) y
C16 C15 H15 119.7 ?
C14 C15 H15 119.7 ?
C17 C16 C15 119.38(17) y
C17 C16 H16 120.3 ?
C15 C16 H16 120.3 ?
C16 C17 C18 120.03(18) y
C16 C17 H17 120.0 ?
C18 C17 H17 120.0 ?
C17 C18 C13 121.39(17) y
C17 C18 H18 119.3 ?
C13 C18 H18 119.3 ?
C8 C19 H19A 109.5 ?
C8 C19 H19B 109.5 ?
H19A C19 H19B 109.5 ?
C8 C19 H19C 109.5 ?
H19A C19 H19C 109.5 ?
H19B C19 H19C 109.5 ?
N3 C20 C21 115.14(13) y
N3 C20 H20A 108.5 ?
C21 C20 H20A 108.5 ?
N3 C20 H20B 108.5 ?
C21 C20 H20B 108.5 ?
H20A C20 H20B 107.5 ?
C26 C21 C22 118.56(16) y
C26 C21 C20 121.74(15) y
C22 C21 C20 119.61(15) y
C23 C22 C21 120.51(17) y
C23 C22 H22 119.7 ?
C21 C22 H22 119.7 ?
C24 C23 C22 120.26(18) y
C24 C23 H23 119.9 ?
C22 C23 H23 119.9 ?
C23 C24 C25 119.58(17) y
C23 C24 H24 120.2 ?
C25 C24 H24 120.2 ?
C24 C25 C26 120.36(18) y
C24 C25 H25 119.8 ?
C26 C25 H25 119.8 ?
C25 C26 C21 120.73(17) y
C25 C26 H26 119.6 ?
C21 C26 H26 119.6 ?
N3 C27 C28 123.63(15) y
N3 C27 C38 120.62(15) y
C28 C27 C38 115.74(14) y
C29 C28 C27 128.87(15) y
C29 C28 H28 115.6 ?
C27 C28 H28 115.6 ?
N4 C29 C28 122.81(15) y
N4 C29 C37 120.79(15) y
C28 C29 C37 116.39(15) y
N4 C30 C31 116.15(14) y
N4 C30 H30A 108.2 ?
C31 C30 H30A 108.2 ?
N4 C30 H30B 108.2 ?
C31 C30 H30B 108.2 ?
H30A C30 H30B 107.4 ?
C32 C31 C36 118.31(15) y
C32 C31 C30 124.09(15) y
C36 C31 C30 117.60(15) y
C31 C32 C33 120.52(16) y
C31 C32 H32 119.7 ?
C33 C32 H32 119.7 ?
C34 C33 C32 120.42(17) y
C34 C33 H33 119.8 ?
C32 C33 H33 119.8 ?
C33 C34 C35 119.51(16) y
C33 C34 H34 120.2 ?
C35 C34 H34 120.2 ?
C36 C35 C34 120.08(16) y
C36 C35 H35 120.0 ?
C34 C35 H35 120.0 ?
C35 C36 C31 121.16(16) y
C35 C36 H36 119.4 ?
C31 C36 H36 119.4 ?
C29 C37 H37A 109.5 ?
C29 C37 H37B 109.5 ?
H37A C37 H37B 109.5 ?
C29 C37 H37C 109.5 ?
H37A C37 H37C 109.5 ?
H37B C37 H37C 109.5 ?
C27 C38 H38A 109.5 ?
C27 C38 H38B 109.5 ?
H38A C38 H38B 109.5 ?
C27 C38 H38C 109.5 ?
H38A C38 H38C 109.5 ?
H38B C38 H38C 109.5 ?

loop_
_geom_bond_atom_site_label_1
_geom_bond_atom_site_label_2
_geom_bond_distance
_geom_bond_publ_flag
Cu1 N4 1.9462(14) y
Cu1 N1 1.9512(14) y
Cu1 N3 1.9744(14) y
Cu1 N2 1.9759(14) y
N1 C8 1.331(2) y
N1 C1 1.466(2) y
N2 C10 1.320(2) y
N2 C12 1.471(2) y
N3 C27 1.327(2) y
N3 C20 1.471(2) y
N4 C29 1.326(2) y
N4 C30 1.463(2) y
C1 C2 1.518(2) y
C1 H1a 0.9700 ?
C1 H1b 0.9700 ?
C2 C7 1.391(2) y
C2 C3 1.394(2) y
C3 C4 1.384(3) y
C3 H3 0.9300 ?
C4 C5 1.388(3) y
C4 H4 0.9300 ?
C5 C6 1.385(3) y
C5 H5 0.9300 ?
C6 C7 1.394(3) y
C6 H6 0.9300 ?
C7 H7 0.9300 ?
C8 C9 1.402(2) y
C8 C19 1.513(2) y
C9 C10 1.408(2) y
C9 H9 0.9300 ?
C10 C11 1.523(2) y
C11 H11a 0.9600 ?
C11 H11b 0.9600 ?
C11 H11c 0.9600 ?
C12 C13 1.516(2) y
C12 H12a 0.9700 ?
C12 H12b 0.9700 ?
C13 C18 1.390(2) y
C13 C14 1.396(2) y
C14 C15 1.388(3) y
C14 H14 0.9300 ?
C15 C16 1.384(3) y
C15 H15 0.9300 ?
C16 C17 1.382(3) y
C16 H16 0.9300 ?
C17 C18 1.387(3) y
C17 H17 0.9300 ?
C18 H18 0.9300 ?
C19 H19a 0.9600 ?
C19 H19b 0.9600 ?
C19 H19c 0.9600 ?
C20 C21 1.516(2) y
C20 H20a 0.9700 ?
C20 H20b 0.9700 ?
C21 C26 1.390(2) y
C21 C22 1.396(2) y
C22 C23 1.390(3) y
C22 H22 0.9300 ?
C23 C24 1.382(3) y
C23 H23 0.9300 ?
C24 C25 1.383(3) y
C24 H24 0.9300 ?
C25 C26 1.386(3) y
C25 H25 0.9300 ?
C26 H26 0.9300 ?
C27 C28 1.408(2) y
C27 C38 1.511(2) y
C28 C29 1.407(2) y
C28 H28 0.9300 ?
C29 C37 1.513(2) y
C30 C31 1.522(2) y
C30 H30a 0.9700 ?
C30 H30b 0.9700 ?
C31 C32 1.391(2) y
C31 C36 1.397(2) y
C32 C33 1.396(2) y
C32 H32 0.9300 ?
C33 C34 1.382(3) y
C33 H33 0.9300 ?
C34 C35 1.389(3) y
C34 H34 0.9300 ?
C35 C36 1.383(3) y
C35 H35 0.9300 ?
C36 H36 0.9300 ?
C37 H37a 0.9600 ?
C37 H37b 0.9600 ?
C37 H37c 0.9600 ?
C38 H38a 0.9600 ?
C38 H38b 0.9600 ?
C38 H38c 0.9600 ?
